data_7237970
loop_
_publ_author_name
'Tian, Chengbo'
'Chen, Miaomiao'
'Tian, Hanrui'
'Nan, Ziang'
'Liang, Yuming'
'Wei, Zhanhua'

_publ_section_title
;
 Tuning the molecular packing and energy levels of fullerene acceptors for
 polymer solar cells
;
_journal_issue 40
_journal_name_full 'Journal of Materials Chemistry C'
_journal_page_first 12688
_journal_paper_doi 10.1039/C9TC04111G
_journal_volume 7
_journal_year 2019
_chemical_formula_moiety 'C72 H10 O S'
_chemical_formula_sum 'C72 H10 O S'
_chemical_formula_weight 922.86
_space_group_crystal_system monoclinic
_space_group_IT_number 14
_space_group_name_Hall '-P 2ybc'
_space_group_name_H-M_alt 'P 1 21/c 1'
_atom_sites_solution_hydrogens geom
_audit_creation_date 2018-04-09
_audit_creation_method
;
Olex2 1.2
(compiled 2018.04.03 svn.r3497 for OlexSys, GUI svn.r5486)
;
_audit_update_record
;
2019-04-03 deposited with the CCDC.	2019-09-12 downloaded from the CCDC.
;
_cell_angle_alpha 90
_cell_angle_beta 98.027(2)
_cell_angle_gamma 90
_cell_formula_units_Z 8
_cell_length_a 19.5012(4)
_cell_length_b 17.5328(3)
_cell_length_c 21.1857(5)
_cell_measurement_reflns_used 10611
_cell_measurement_temperature 100.00(10)
_cell_measurement_theta_max 65.8010
_cell_measurement_theta_min 3.8270
_cell_volume 7172.6(3)
_computing_cell_refinement
;
CrysAlisPro, Agilent Technologies,
Version 1.171.37.35 (release 13-08-2014 CrysAlis171 .NET)
(compiled Aug 13 2014,18:06:01)
;
_computing_data_collection
;
CrysAlisPro, Agilent Technologies,
Version 1.171.37.35 (release 13-08-2014 CrysAlis171 .NET)
(compiled Aug 13 2014,18:06:01)
;
_computing_data_reduction
;
CrysAlisPro, Agilent Technologies,
Version 1.171.37.35 (release 13-08-2014 CrysAlis171 .NET)
(compiled Aug 13 2014,18:06:01)
;
_computing_molecular_graphics 'Olex2 (Dolomanov et al., 2009)'
_computing_publication_material 'Olex2 (Dolomanov et al., 2009)'
_computing_structure_refinement 'ShelXL (Sheldrick, 2015)'
_diffrn_ambient_environment N~2~
_diffrn_ambient_temperature 100.00(10)
_diffrn_detector 'CCD plate'
_diffrn_detector_area_resol_mean 10.4741
_diffrn_detector_type Atlas
_diffrn_measured_fraction_theta_full 0.988
_diffrn_measured_fraction_theta_max 0.988
_diffrn_measurement_details
;
#__ type_ start__ end____ width___ exp.time_
  1 omega  108.00  146.00   1.0000    4.0000
omega____ theta____ kappa____ phi______ frames
    -       91.1609  125.0000   90.0000 38

#__ type_ start__ end____ width___ exp.time_
  2 omega  135.00  162.00   1.0000    4.0000
omega____ theta____ kappa____ phi______ frames
    -       91.1609  125.0000    0.0000 27

#__ type_ start__ end____ width___ exp.time_
  3 omega   96.00  165.00   1.0000    4.0000
omega____ theta____ kappa____ phi______ frames
    -       91.1609  125.0000   60.0000 69

#__ type_ start__ end____ width___ exp.time_
  4 omega   69.00  163.00   1.0000    4.0000
omega____ theta____ kappa____ phi______ frames
    -       91.1609   30.0000  150.0000 94

#__ type_ start__ end____ width___ exp.time_
  5 omega   96.00  153.00   1.0000    4.0000
omega____ theta____ kappa____ phi______ frames
    -       91.1609  125.0000 -150.0000 57

#__ type_ start__ end____ width___ exp.time_
  6 omega   27.00   86.00   1.0000    4.0000
omega____ theta____ kappa____ phi______ frames
    -       91.1609  -30.0000 -180.0000 59

#__ type_ start__ end____ width___ exp.time_
  7 omega   13.00   82.00   1.0000    4.0000
omega____ theta____ kappa____ phi______ frames
    -       91.1609  -30.0000  -30.0000 69

#__ type_ start__ end____ width___ exp.time_
  8 omega  -45.00   35.00   1.0000    1.5000
omega____ theta____ kappa____ phi______ frames
    -      -40.6297   37.0000 -120.0000 80

#__ type_ start__ end____ width___ exp.time_
  9 omega  -86.00   30.00   1.0000    1.5000
omega____ theta____ kappa____ phi______ frames
    -      -40.6297   19.0000    0.0000 116
;
_diffrn_measurement_device 'four-circle diffractometer'
_diffrn_measurement_device_type 'SuperNova, Dual, Cu at zero, Atlas'
_diffrn_measurement_method '\w scans'
_diffrn_orient_matrix_UB_11 -0.0231677000
_diffrn_orient_matrix_UB_12 -0.0069019000
_diffrn_orient_matrix_UB_13 0.0663917000
_diffrn_orient_matrix_UB_21 -0.0697016000
_diffrn_orient_matrix_UB_22 0.0375273000
_diffrn_orient_matrix_UB_23 -0.0256529000
_diffrn_orient_matrix_UB_31 -0.0310811000
_diffrn_orient_matrix_UB_32 -0.0791896000
_diffrn_orient_matrix_UB_33 -0.0179886000
_diffrn_radiation_monochromator mirror
_diffrn_radiation_probe x-ray
_diffrn_radiation_type CuK\a
_diffrn_radiation_wavelength 1.54184
_diffrn_reflns_av_R_equivalents 0.0513
_diffrn_reflns_av_unetI/netI 0.0550
_diffrn_reflns_Laue_measured_fraction_full 0.988
_diffrn_reflns_Laue_measured_fraction_max 0.988
_diffrn_reflns_limit_h_max 21
_diffrn_reflns_limit_h_min -22
_diffrn_reflns_limit_k_max 11
_diffrn_reflns_limit_k_min -20
_diffrn_reflns_limit_l_max 24
_diffrn_reflns_limit_l_min -18
_diffrn_reflns_number 26197
_diffrn_reflns_point_group_measured_fraction_full 0.988
_diffrn_reflns_point_group_measured_fraction_max 0.988
_diffrn_reflns_theta_full 64.994
_diffrn_reflns_theta_max 64.994
_diffrn_reflns_theta_min 3.285
_diffrn_source 'sealed X-ray tube'
_diffrn_source_type 'SuperNova (Cu) X-ray Source'
_exptl_absorpt_coefficient_mu 1.311
_exptl_absorpt_correction_T_max 1.00000
_exptl_absorpt_correction_T_min 0.60288
_exptl_absorpt_correction_type multi-scan
_exptl_absorpt_process_details
;
CrysAlisPro, Agilent Technologies,
Version 1.171.37.35 (release 13-08-2014 CrysAlis171 .NET)
(compiled Aug 13 2014,18:06:01)
Empirical absorption correction using spherical harmonics,
 implemented in SCALE3 ABSPACK scaling algorithm.
;
_exptl_crystal_colour black
_exptl_crystal_colour_primary black
_exptl_crystal_density_diffrn 1.709
_exptl_crystal_description block
_exptl_crystal_F_000 3728
_exptl_crystal_size_max 0.2
_exptl_crystal_size_mid 0.1
_exptl_crystal_size_min 0.05
_refine_diff_density_max 0.812
_refine_diff_density_min -0.925
_refine_diff_density_rms 0.077
_refine_ls_extinction_method none
_refine_ls_goodness_of_fit_ref 1.057
_refine_ls_hydrogen_treatment constr
_refine_ls_matrix_type full
_refine_ls_number_parameters 1335
_refine_ls_number_reflns 12055
_refine_ls_number_restraints 6
_refine_ls_restrained_S_all 1.061
_refine_ls_R_factor_all 0.0670
_refine_ls_R_factor_gt 0.0558
_refine_ls_shift/su_max 0.001
_refine_ls_shift/su_mean 0.000
_refine_ls_structure_factor_coef Fsqd
_refine_ls_weighting_details 'w=1/[\s^2^(Fo^2^)+(0.0981P)^2^+1.3506P] where P=(Fo^2^+2Fc^2^)/3'
_refine_ls_weighting_scheme calc
_refine_ls_wR_factor_gt 0.1503
_refine_ls_wR_factor_ref 0.1622
_reflns_Friedel_coverage 0.000
_reflns_number_gt 9879
_reflns_number_total 12055
_reflns_threshold_expression 'I > 2\s(I)'
_cod_data_source_file c9tc04111g2.cif
_cod_data_source_block exp_5480
_cod_database_code 7237970
_shelx_shelxl_version_number 2014/7
_shelx_space_group_comment
;
The symmetry employed for this shelxl refinement is uniquely defined
by the following loop, which should always be used as a source of
symmetry information in preference to the above space-group names.
They are only intended as comments.
;
_shelx_estimated_absorpt_t_max 0.937
_shelx_estimated_absorpt_t_min 0.779
_reflns_odcompleteness_completeness 99.96
_reflns_odcompleteness_iscentric 1
_reflns_odcompleteness_theta 61.08
_olex2_refinement_description
;
1. Fixed Uiso
 At 1.2 times of:
  All C(H) groups
 At 1.5 times of:
  All C(H,H,H) groups
2. Uiso/Uaniso restraints and constraints
Uanis(C005) \\sim Ueq: with sigma of 0.001 and sigma for terminal atoms of 0.002
3.a Aromatic/amide H refined with riding coordinates:
 C005(H005), C00L(H00L), C014(H014), C017(H017), C01Y(H01Y), C01Z(H01Z),
 C02E(H02E), C03A(H03A), C03H(H03H), C03K(H03K), C03T(H03T), C041(H041),
 C042(H042), C043(H043)
3.b Idealised Me refined as rotating group:
 C040(H04A,H04B,H04C), C044(H04D,H04E,H04F)
;
_olex2_submission_special_instructions 'No special instructions were received'

loop_
_space_group_symop_operation_xyz
'x, y, z'
'-x, y+1/2, -z+1/2'
'-x, -y, -z'
'x, -y-1/2, z-1/2'

loop_
_atom_site_label
_atom_site_type_symbol
_atom_site_fract_x
_atom_site_fract_y
_atom_site_fract_z
_atom_site_U_iso_or_equiv
_atom_site_adp_type
_atom_site_occupancy
_atom_site_site_symmetry_order
_atom_site_calc_flag
_atom_site_refinement_flags_posn
_atom_site_refinement_flags_adp
S01 S 0.54281(4) 0.15205(4) 0.52841(3) 0.02859(18) Uani 1 1 d . .
S02 S 0.22291(4) 0.13226(4) 0.99638(4) 0.0367(2) Uani 1 1 d . .
O003 O -0.11328(10) 0.11883(10) 1.05061(9) 0.0284(4) Uani 1 1 d . .
O004 O 0.80916(9) 0.30564(10) 0.39314(9) 0.0284(4) Uani 1 1 d . .
C005 C 0.24203(10) 0.25693(12) 1.06648(10) 0.0115(4) Uani 1 1 d . U
H005 H 0.2358 0.3037 1.0857 0.014 Uiso 1 1 calc R .
C006 C 0.62396(13) 0.44597(14) 0.57394(11) 0.0190(5) Uani 1 1 d . .
C007 C 0.62663(13) 0.26342(13) 0.72486(11) 0.0187(5) Uani 1 1 d . .
C008 C 0.12695(12) 0.33657(13) 0.96270(11) 0.0179(5) Uani 1 1 d . .
C009 C -0.03136(12) 0.43191(15) 0.87423(12) 0.0214(5) Uani 1 1 d . .
C00A C 0.72547(12) 0.38490(14) 0.63834(12) 0.0198(5) Uani 1 1 d . .
C00B C 0.06323(13) 0.38442(14) 0.95221(11) 0.0187(5) Uani 1 1 d . .
C00C C 0.57717(13) 0.27996(13) 0.66946(11) 0.0181(5) Uani 1 1 d . .
C00D C 0.74125(13) 0.31872(14) 0.76149(12) 0.0207(5) Uani 1 1 d . .
C00E C 0.44217(12) 0.41528(15) 0.67989(12) 0.0214(5) Uani 1 1 d . .
C00F C 0.68752(12) 0.32101(14) 0.64952(11) 0.0185(5) Uani 1 1 d . .
C00G C 0.08251(13) 0.46248(14) 0.96673(11) 0.0210(5) Uani 1 1 d . .
C00H C 0.69289(13) 0.44858(14) 0.60005(12) 0.0204(5) Uani 1 1 d . .
C00I C 0.18498(13) 0.39194(14) 0.97060(11) 0.0193(5) Uani 1 1 d . .
C00J C 0.58132(13) 0.51244(14) 0.57766(11) 0.0212(5) Uani 1 1 d . .
C00K C 0.61941(14) 0.34637(14) 0.87736(12) 0.0228(5) Uani 1 1 d . .
C00L C 0.04015(13) 0.14697(14) 0.96985(12) 0.0213(5) Uani 1 1 d . .
H00L H 0.0636 0.1240 0.9396 0.026 Uiso 1 1 calc R .
C00M C 0.16859(14) 0.43837(15) 0.65419(12) 0.0233(5) Uani 1 1 d . .
C00N C 0.69424(13) 0.28857(13) 0.71228(12) 0.0196(5) Uani 1 1 d . .
C00O C 0.75900(12) 0.30074(14) 0.43206(12) 0.0217(5) Uani 1 1 d . .
C00P C 0.54169(13) 0.60394(14) 0.83123(12) 0.0219(5) Uani 1 1 d . .
C00Q C 0.24821(12) 0.32374(14) 0.89389(12) 0.0213(5) Uani 1 1 d . .
C00R C 0.54067(13) 0.29557(14) 0.79448(12) 0.0207(5) Uani 1 1 d . .
C00S C 0.06419(13) 0.21651(14) 0.99685(11) 0.0205(5) Uani 1 1 d . .
C00T C 0.60415(13) 0.48093(14) 0.90559(12) 0.0223(5) Uani 1 1 d . .
C00U C 0.07165(13) 0.26698(13) 0.85823(12) 0.0197(5) Uani 1 1 d . .
C00V C 0.19364(12) 0.27408(14) 0.87664(12) 0.0199(5) Uani 1 1 d . .
C00W C -0.01461(13) 0.50726(15) 0.89019(12) 0.0227(5) Uani 1 1 d . .
C00X C 0.65156(13) 0.29945(14) 0.50583(11) 0.0204(5) Uani 1 1 d . .
C00Y C 0.64718(14) 0.41369(15) 0.90414(11) 0.0224(5) Uani 1 1 d . .
C00Z C 0.15721(13) 0.46685(14) 0.97802(11) 0.0217(5) Uani 1 1 d . .
C010 C 0.61437(13) 0.60728(14) 0.85736(12) 0.0217(5) Uani 1 1 d . .
C011 C 0.51376(12) 0.40537(14) 0.59402(11) 0.0195(5) Uani 1 1 d . .
C012 C 0.51369(12) 0.48740(14) 0.59021(12) 0.0206(5) Uani 1 1 d . .
C013 C -0.05357(12) 0.46713(15) 0.76043(12) 0.0226(5) Uani 1 1 d . .
C014 C 0.02734(13) 0.25031(14) 1.04122(12) 0.0212(5) Uani 1 1 d . .
H014 H 0.0425 0.2964 1.0599 0.025 Uiso 1 1 calc R .
C015 C 0.01247(12) 0.30942(14) 0.85768(12) 0.0203(5) Uani 1 1 d . .
C016 C 0.47968(12) 0.37007(14) 0.63935(12) 0.0207(5) Uani 1 1 d . .
C017 C -0.03139(13) 0.21640(14) 1.05790(12) 0.0231(5) Uani 1 1 d . .
H017 H -0.0557 0.2400 1.0872 0.028 Uiso 1 1 calc R .
C018 C 0.60876(13) 0.26984(13) 0.78593(12) 0.0199(5) Uani 1 1 d . .
C019 C 0.60920(14) 0.58031(14) 0.60369(12) 0.0222(5) Uani 1 1 d . .
C01A C 0.09377(14) 0.43389(15) 0.64287(11) 0.0236(5) Uani 1 1 d . .
C01B C 0.18739(13) 0.51645(15) 0.67136(12) 0.0230(5) Uani 1 1 d . .
C01C C 0.51208(12) 0.30635(13) 0.67743(12) 0.0186(5) Uani 1 1 d . .
C01D C 0.06609(13) 0.50908(14) 0.65316(11) 0.0211(5) Uani 1 1 d . .
C01E C 0.78219(12) 0.38408(15) 0.74960(12) 0.0222(5) Uani 1 1 d . .
C01F C 0.77228(13) 0.49900(15) 0.68304(13) 0.0237(5) Uani 1 1 d . .
C01G C 0.50565(13) 0.60211(14) 0.65584(12) 0.0230(5) Uani 1 1 d . .
C01H C 0.00795(12) 0.36959(14) 0.90564(12) 0.0201(5) Uani 1 1 d . .
C01I C 0.06031(14) 0.36953(15) 0.66184(11) 0.0226(5) Uani 1 1 d . .
C01J C 0.45401(12) 0.50848(15) 0.79074(12) 0.0226(5) Uani 1 1 d . .
C01K C 0.20908(13) 0.28580(14) 0.76344(12) 0.0230(5) Uani 1 1 d . .
C01L C 0.47641(13) 0.53135(15) 0.62837(12) 0.0233(5) Uani 1 1 d . .
C01M C 0.72194(13) 0.51868(14) 0.62859(12) 0.0222(5) Uani 1 1 d . .
C01N C 0.09814(13) 0.25213(13) 0.79898(12) 0.0214(5) Uani 1 1 d . .
C01O C 0.59376(12) 0.30040(13) 0.54648(11) 0.0188(5) Uani 1 1 d . .
C01P C -0.02824(13) 0.44952(15) 0.70114(12) 0.0231(5) Uani 1 1 d . .
C01Q C 0.58008(13) 0.37697(14) 0.57557(11) 0.0184(5) Uani 1 1 d . .
C01R C 0.12378(13) 0.56016(14) 0.67056(12) 0.0221(5) Uani 1 1 d . .
C01S C 0.45569(12) 0.42608(15) 0.79704(12) 0.0224(5) Uani 1 1 d . .
C01T C -0.00036(13) 0.31951(15) 0.74060(12) 0.0236(5) Uani 1 1 d . .
C01U C 0.68101(13) 0.58316(14) 0.62985(12) 0.0222(5) Uani 1 1 d . .
C01V C -0.05151(12) 0.41128(15) 0.80778(12) 0.0226(5) Uani 1 1 d . .
C01W C 0.00186(13) 0.57641(14) 0.72856(12) 0.0222(5) Uani 1 1 d . .
C01X C 0.78822(12) 0.43237(15) 0.80602(13) 0.0233(5) Uani 1 1 d . .
C01Y C 0.65180(13) 0.35132(14) 0.45524(12) 0.0224(5) Uani 1 1 d . .
H01Y H 0.6155 0.3858 0.4462 0.027 Uiso 1 1 calc R .
C01Z C -0.01800(13) 0.11164(14) 0.98727(12) 0.0228(5) Uani 1 1 d . .
H01Z H -0.0326 0.0647 0.9698 0.027 Uiso 1 1 calc R .
C020 C 0.27836(13) 0.45107(15) 0.92120(12) 0.0237(6) Uani 1 1 d . .
C021 C 0.48646(13) 0.60867(14) 0.71938(12) 0.0219(5) Uani 1 1 d . .
C022 C 0.77385(12) 0.41705(15) 0.68924(12) 0.0222(5) Uani 1 1 d . .
C023 C 0.00612(13) 0.51711(15) 0.68131(12) 0.0227(5) Uani 1 1 d . .
C024 C 0.53352(13) 0.24987(15) 0.52479(11) 0.0229(5) Uani 1 1 d . .
C025 C 0.30401(12) 0.43322(16) 0.86223(13) 0.0249(6) Uani 1 1 d . .
C026 C 0.20703(14) 0.37825(15) 0.68371(12) 0.0237(6) Uani 1 1 d . .
C027 C 0.71384(13) 0.52124(15) 0.88511(12) 0.0244(6) Uani 1 1 d . .
C028 C -0.01632(13) 0.56517(15) 0.84075(13) 0.0236(6) Uani 1 1 d . .
C029 C 0.65772(14) 0.30135(14) 0.83717(12) 0.0220(5) Uani 1 1 d . .
C02A C 0.24387(13) 0.38398(14) 0.94147(12) 0.0218(5) Uani 1 1 d . .
C02B C 0.44583(12) 0.54197(15) 0.73114(13) 0.0225(5) Uani 1 1 d . .
C02C C 0.28346(13) 0.46866(16) 0.74869(13) 0.0251(6) Uani 1 1 d . .
C02D C 0.26534(13) 0.39376(15) 0.73173(13) 0.0250(6) Uani 1 1 d . .
C02E C 0.70605(13) 0.24842(14) 0.51778(12) 0.0228(5) Uani 1 1 d . .
H02E H 0.7066 0.2136 0.5509 0.027 Uiso 1 1 calc R .
C02F C 0.71459(13) 0.43888(15) 0.89152(12) 0.0228(5) Uani 1 1 d . .
C02G C 0.53426(14) 0.47741(15) 0.88009(12) 0.0223(5) Uani 1 1 d . .
C02H C 0.77898(13) 0.54546(15) 0.73751(13) 0.0238(6) Uani 1 1 d . .
C02I C 0.15079(14) 0.59465(14) 0.92948(12) 0.0229(5) Uani 1 1 d . .
C02J C 0.25298(13) 0.52377(15) 0.93106(12) 0.0237(6) Uani 1 1 d . .
C02K C 0.61942(14) 0.65762(13) 0.69501(13) 0.0232(5) Uani 1 1 d . .
C02L C 0.17864(14) 0.63249(14) 0.76348(13) 0.0238(5) Uani 1 1 d . .
C02M C 0.05776(13) 0.62491(14) 0.74508(12) 0.0219(5) Uani 1 1 d . .
C02N C 0.17203(14) 0.31113(14) 0.70335(12) 0.0246(6) Uani 1 1 d . .
C02O C 0.72224(13) 0.32504(14) 0.82500(12) 0.0214(5) Uani 1 1 d . .
C02P C 0.10017(14) 0.30702(14) 0.69214(12) 0.0228(5) Uani 1 1 d . .
C02Q C 0.19083(14) 0.53207(14) 0.95995(12) 0.0238(6) Uani 1 1 d . .
C02R C 0.54671(13) 0.34285(14) 0.85094(12) 0.0212(5) Uani 1 1 d . .
C02S C 0.04410(13) 0.52309(14) 0.93743(12) 0.0211(5) Uani 1 1 d . .
C02T C 0.26654(13) 0.33588(15) 0.78130(13) 0.0245(6) Uani 1 1 d . .
C02U C 0.49345(13) 0.31406(14) 0.74103(12) 0.0207(5) Uani 1 1 d . .
C02V C 0.57023(14) 0.62636(13) 0.64401(12) 0.0231(5) Uani 1 1 d . .
C02W C 0.73559(13) 0.61214(14) 0.73888(13) 0.0249(6) Uani 1 1 d . .
C02X C 0.45022(12) 0.38095(14) 0.74281(12) 0.0210(5) Uani 1 1 d . .
C02Y C -0.05419(13) 0.14723(14) 1.03115(12) 0.0220(5) Uani 1 1 d . .
C02Z C 0.12003(13) 0.61691(14) 0.71594(12) 0.0228(5) Uani 1 1 d . .
C030 C 0.15270(14) 0.65039(13) 0.82275(13) 0.0241(6) Uani 1 1 d . .
C031 C 0.28558(12) 0.35529(15) 0.84512(13) 0.0235(5) Uani 1 1 d . .
C032 C 0.75162(13) 0.39521(15) 0.85269(12) 0.0228(5) Uani 1 1 d . .
C033 C 0.50254(13) 0.54008(15) 0.84213(12) 0.0223(5) Uani 1 1 d . .
C034 C -0.02458(13) 0.33676(15) 0.79756(12) 0.0231(5) Uani 1 1 d . .
C035 C 0.04140(14) 0.61596(14) 0.85813(12) 0.0233(5) Uani 1 1 d . .
C036 C -0.00195(13) 0.37775(15) 0.69146(12) 0.0234(5) Uani 1 1 d . .
C037 C 0.07899(14) 0.59031(14) 0.91796(12) 0.0241(6) Uani 1 1 d . .
C038 C -0.03562(13) 0.54547(14) 0.77714(12) 0.0224(5) Uani 1 1 d . .
C039 C 0.64457(13) 0.54721(14) 0.89379(12) 0.0225(5) Uani 1 1 d . .
C03A C 0.75967(13) 0.24836(15) 0.48121(12) 0.0247(6) Uani 1 1 d . .
H03A H 0.7958 0.2135 0.4895 0.030 Uiso 1 1 calc R .
C03B C 0.65109(14) 0.64431(14) 0.81081(13) 0.0235(5) Uani 1 1 d . .
C03C C 0.61576(12) 0.30726(13) 0.61780(11) 0.0176(5) Uani 1 1 d . .
C03D C 0.53380(14) 0.63820(14) 0.76877(13) 0.0238(6) Uani 1 1 d . .
C03E C 0.50505(13) 0.40656(15) 0.85216(12) 0.0221(5) Uani 1 1 d . .
C03F C 0.60131(14) 0.66393(13) 0.75620(13) 0.0234(5) Uani 1 1 d . .
C03G C 0.12975(12) 0.25202(14) 0.97993(11) 0.0195(5) Uani 1 1 d . .
C03H C 0.70441(14) 0.35174(14) 0.41936(12) 0.0238(5) Uani 1 1 d . .
H03H H 0.7038 0.3864 0.3861 0.029 Uiso 1 1 calc R .
C03I C 0.27630(13) 0.56433(15) 0.82481(13) 0.0259(6) Uani 1 1 d . .
C03J C 0.74886(13) 0.55620(15) 0.84066(13) 0.0239(6) Uani 1 1 d . .
C03K C 0.46687(14) 0.26882(17) 0.49995(13) 0.0284(6) Uani 1 1 d . .
H03K H 0.4515 0.3189 0.4943 0.034 Uiso 1 1 calc R .
C03L C 0.71707(13) 0.61900(14) 0.80256(13) 0.0242(6) Uani 1 1 d . .
C03M C 0.07827(14) 0.64586(13) 0.81150(13) 0.0233(5) Uani 1 1 d . .
C03N C 0.13125(13) 0.27101(13) 0.90967(12) 0.0194(5) Uani 1 1 d . .
C03O C 0.25187(14) 0.58147(15) 0.88137(13) 0.0259(6) Uani 1 1 d . .
C03P C 0.24367(13) 0.53135(15) 0.71743(12) 0.0244(6) Uani 1 1 d . .
C03Q C 0.43955(12) 0.49460(15) 0.67430(12) 0.0218(5) Uani 1 1 d . .
C03R C 0.06259(13) 0.27618(14) 0.74120(12) 0.0225(5) Uani 1 1 d . .
C03S C 0.19591(13) 0.22125(15) 1.01462(12) 0.0226(5) Uani 1 1 d . .
C03T C 0.30033(14) 0.20404(16) 1.08222(13) 0.0287(6) Uani 1 1 d . .
H03T H 0.3378 0.2152 1.1130 0.034 Uiso 1 1 calc R .
C03U C 0.17269(13) 0.25708(14) 0.81062(12) 0.0229(5) Uani 1 1 d . .
C03V C 0.78700(12) 0.51073(15) 0.80012(13) 0.0245(6) Uani 1 1 d . .
C03W C 0.30316(12) 0.48855(15) 0.81479(13) 0.0245(6) Uani 1 1 d . .
C03X C 0.23933(13) 0.59034(15) 0.76463(13) 0.0250(6) Uani 1 1 d . .
C03Y C 0.18832(14) 0.62534(14) 0.88043(13) 0.0249(6) Uani 1 1 d . .
C03Z C 0.68779(14) 0.63132(14) 0.68637(13) 0.0248(6) Uani 1 1 d . .
C040 C 0.86561(13) 0.25207(16) 0.40257(14) 0.0272(6) Uani 1 1 d . .
H04A H 0.8978 0.2632 0.3734 0.041 Uiso 1 1 calc GR .
H04B H 0.8480 0.2013 0.3951 0.041 Uiso 1 1 calc GR .
H04C H 0.8887 0.2560 0.4455 0.041 Uiso 1 1 calc GR .
C041 C 0.29591(15) 0.13804(16) 1.04901(15) 0.0313(6) Uani 1 1 d . .
H041 H 0.3295 0.1000 1.0546 0.038 Uiso 1 1 calc R .
C042 C 0.42393(15) 0.20487(19) 0.48379(14) 0.0354(7) Uani 1 1 d . .
H042 H 0.3775 0.2080 0.4663 0.042 Uiso 1 1 calc R .
C043 C 0.45880(16) 0.13802(17) 0.49690(14) 0.0351(7) Uani 1 1 d . .
H043 H 0.4388 0.0901 0.4894 0.042 Uiso 1 1 calc R .
C044 C -0.14107(15) 0.05094(16) 1.02175(15) 0.0337(7) Uani 1 1 d . .
H04D H -0.1494 0.0575 0.9763 0.051 Uiso 1 1 calc GR .
H04E H -0.1839 0.0392 1.0371 0.051 Uiso 1 1 calc GR .
H04F H -0.1089 0.0099 1.0321 0.051 Uiso 1 1 calc GR .

loop_
_atom_site_aniso_label
_atom_site_aniso_U_11
_atom_site_aniso_U_22
_atom_site_aniso_U_33
_atom_site_aniso_U_23
_atom_site_aniso_U_13
_atom_site_aniso_U_12
S01 0.0345(4) 0.0270(3) 0.0251(4) -0.0012(3) 0.0072(3) -0.0045(3)
S02 0.0368(4) 0.0382(4) 0.0340(4) -0.0048(3) 0.0008(3) 0.0072(3)
O003 0.0292(10) 0.0308(10) 0.0266(10) -0.0002(8) 0.0087(8) -0.0053(8)
O004 0.0269(9) 0.0321(10) 0.0291(10) 0.0045(8) 0.0136(8) 0.0059(8)
C005 0.0091(7) 0.0115(8) 0.0132(8) 0.0081(7) -0.0017(6) -0.0001(6)
C006 0.0231(12) 0.0227(12) 0.0122(11) 0.0021(9) 0.0059(10) 0.0006(10)
C007 0.0247(12) 0.0148(11) 0.0162(12) 0.0008(9) 0.0015(10) 0.0014(10)
C008 0.0201(12) 0.0207(12) 0.0127(11) -0.0012(9) 0.0014(9) 0.0003(10)
C009 0.0146(11) 0.0312(13) 0.0199(13) 0.0018(11) 0.0070(10) 0.0021(10)
C00A 0.0165(11) 0.0248(12) 0.0194(13) -0.0019(10) 0.0070(10) 0.0037(10)
C00B 0.0217(12) 0.0213(12) 0.0148(12) 0.0001(10) 0.0088(10) 0.0004(10)
C00C 0.0235(12) 0.0150(11) 0.0153(12) -0.0006(9) 0.0011(10) -0.0020(10)
C00D 0.0202(12) 0.0222(12) 0.0190(13) -0.0017(10) 0.0000(10) 0.0070(10)
C00E 0.0092(10) 0.0308(13) 0.0235(13) -0.0014(11) -0.0006(9) -0.0009(10)
C00F 0.0188(11) 0.0219(12) 0.0156(12) -0.0023(10) 0.0047(9) 0.0042(10)
C00G 0.0289(13) 0.0231(12) 0.0124(11) -0.0020(10) 0.0076(10) 0.0022(11)
C00H 0.0218(12) 0.0254(13) 0.0156(12) 0.0003(10) 0.0089(10) -0.0005(10)
C00I 0.0217(12) 0.0220(12) 0.0129(11) 0.0004(10) -0.0022(9) 0.0007(10)
C00J 0.0266(13) 0.0255(13) 0.0117(11) 0.0040(10) 0.0039(10) 0.0043(11)
C00K 0.0297(13) 0.0259(13) 0.0132(12) 0.0048(10) 0.0042(10) -0.0018(11)
C00L 0.0252(12) 0.0240(12) 0.0151(12) 0.0012(10) 0.0043(10) 0.0048(10)
C00M 0.0285(13) 0.0273(13) 0.0163(12) 0.0015(10) 0.0109(10) 0.0032(11)
C00N 0.0211(11) 0.0180(11) 0.0194(13) 0.0001(10) 0.0020(10) 0.0076(10)
C00O 0.0180(12) 0.0281(13) 0.0203(13) -0.0048(10) 0.0072(10) -0.0050(10)
C00P 0.0249(13) 0.0207(12) 0.0212(13) -0.0055(10) 0.0068(10) 0.0037(10)
C00Q 0.0159(11) 0.0264(13) 0.0211(13) 0.0041(10) 0.0013(10) 0.0085(10)
C00R 0.0260(12) 0.0196(12) 0.0172(12) 0.0036(10) 0.0056(10) -0.0051(10)
C00S 0.0238(12) 0.0220(12) 0.0153(12) 0.0040(10) 0.0012(10) -0.0014(10)
C00T 0.0275(13) 0.0263(13) 0.0137(12) -0.0013(10) 0.0055(10) -0.0015(11)
C00U 0.0234(12) 0.0169(11) 0.0186(12) 0.0007(10) 0.0022(10) -0.0029(10)
C00V 0.0199(12) 0.0195(12) 0.0205(13) 0.0023(10) 0.0030(10) 0.0058(10)
C00W 0.0191(12) 0.0284(13) 0.0225(13) 0.0016(11) 0.0094(10) 0.0077(10)
C00X 0.0261(12) 0.0206(12) 0.0144(12) -0.0024(9) 0.0024(10) -0.0023(10)
C00Y 0.0298(13) 0.0273(13) 0.0098(11) 0.0024(10) 0.0021(10) -0.0004(11)
C00Z 0.0283(13) 0.0249(13) 0.0111(11) -0.0034(10) -0.0003(10) -0.0035(11)
C010 0.0248(13) 0.0213(12) 0.0196(13) -0.0078(10) 0.0045(10) 0.0002(10)
C011 0.0175(11) 0.0263(12) 0.0133(12) -0.0009(10) -0.0029(9) 0.0011(10)
C012 0.0187(11) 0.0258(13) 0.0159(12) 0.0043(10) -0.0029(10) 0.0024(10)
C013 0.0112(11) 0.0343(14) 0.0215(13) 0.0048(11) 0.0001(9) 0.0019(10)
C014 0.0283(13) 0.0214(12) 0.0140(11) 0.0010(10) 0.0026(10) 0.0014(10)
C015 0.0198(12) 0.0227(12) 0.0185(12) 0.0020(10) 0.0034(10) -0.0063(10)
C016 0.0162(11) 0.0255(13) 0.0190(13) -0.0025(10) -0.0028(10) -0.0034(10)
C017 0.0289(13) 0.0251(13) 0.0155(12) 0.0028(10) 0.0039(10) 0.0015(11)
C018 0.0267(13) 0.0139(11) 0.0189(12) 0.0039(9) 0.0026(10) 0.0008(10)
C019 0.0299(13) 0.0190(12) 0.0187(12) 0.0072(10) 0.0069(10) -0.0002(10)
C01A 0.0304(13) 0.0298(13) 0.0106(11) 0.0002(10) 0.0028(10) 0.0020(11)
C01B 0.0242(12) 0.0288(13) 0.0178(12) 0.0042(10) 0.0094(10) 0.0011(11)
C01C 0.0196(11) 0.0179(11) 0.0179(12) -0.0034(10) 0.0008(10) -0.0044(10)
C01D 0.0238(12) 0.0277(13) 0.0111(11) 0.0040(10) -0.0004(10) 0.0024(11)
C01E 0.0126(11) 0.0305(13) 0.0228(13) -0.0018(11) 0.0002(10) 0.0048(10)
C01F 0.0169(11) 0.0299(13) 0.0262(14) -0.0016(11) 0.0096(10) -0.0040(10)
C01G 0.0260(13) 0.0236(13) 0.0189(13) 0.0055(10) 0.0011(10) 0.0088(11)
C01H 0.0180(11) 0.0247(12) 0.0190(13) 0.0019(10) 0.0073(10) -0.0015(10)
C01I 0.0285(13) 0.0277(13) 0.0102(11) -0.0035(10) -0.0022(10) -0.0036(11)
C01J 0.0165(11) 0.0279(13) 0.0253(14) -0.0034(11) 0.0088(10) 0.0025(10)
C01K 0.0258(13) 0.0216(12) 0.0229(13) -0.0015(10) 0.0083(10) 0.0094(10)
C01L 0.0208(12) 0.0268(13) 0.0201(13) 0.0045(10) -0.0042(10) 0.0065(10)
C01M 0.0223(12) 0.0257(13) 0.0208(13) 0.0007(10) 0.0110(10) -0.0060(11)
C01N 0.0278(13) 0.0160(11) 0.0205(13) -0.0031(10) 0.0035(10) -0.0032(10)
C01O 0.0222(12) 0.0203(12) 0.0137(12) -0.0005(9) 0.0015(10) -0.0003(10)
C01P 0.0163(11) 0.0326(14) 0.0188(13) 0.0030(11) -0.0028(10) -0.0020(10)
C01Q 0.0227(12) 0.0211(12) 0.0108(11) 0.0010(9) 0.0005(9) 0.0010(10)
C01R 0.0257(13) 0.0246(13) 0.0165(12) 0.0068(10) 0.0044(10) 0.0028(11)
C01S 0.0158(11) 0.0292(13) 0.0239(13) 0.0003(11) 0.0087(10) -0.0035(10)
C01T 0.0225(12) 0.0246(13) 0.0222(13) 0.0001(10) -0.0016(10) -0.0091(11)
C01U 0.0298(13) 0.0195(12) 0.0192(13) 0.0031(10) 0.0099(11) -0.0055(10)
C01V 0.0129(11) 0.0332(14) 0.0222(13) 0.0042(11) 0.0042(10) -0.0011(10)
C01W 0.0209(12) 0.0242(12) 0.0213(13) 0.0066(10) 0.0020(10) 0.0084(10)
C01X 0.0114(11) 0.0323(14) 0.0254(14) -0.0049(11) -0.0006(10) 0.0010(10)
C01Y 0.0225(12) 0.0231(12) 0.0199(13) -0.0021(10) -0.0032(10) 0.0053(10)
C01Z 0.0266(13) 0.0227(12) 0.0182(13) 0.0009(10) 0.0000(10) 0.0005(11)
C020 0.0172(11) 0.0322(14) 0.0199(13) 0.0025(11) -0.0039(10) -0.0053(10)
C021 0.0213(12) 0.0208(12) 0.0240(13) -0.0001(10) 0.0051(10) 0.0078(10)
C022 0.0123(11) 0.0288(13) 0.0264(14) -0.0052(11) 0.0064(10) 0.0012(10)
C023 0.0206(12) 0.0300(13) 0.0157(12) 0.0058(10) -0.0035(10) 0.0004(11)
C024 0.0260(13) 0.0310(14) 0.0119(12) -0.0033(10) 0.0036(10) -0.0032(11)
C025 0.0116(11) 0.0360(14) 0.0266(14) 0.0051(12) 0.0009(10) 0.0008(10)
C026 0.0294(13) 0.0289(13) 0.0156(12) -0.0012(10) 0.0131(11) 0.0051(11)
C027 0.0249(13) 0.0284(13) 0.0179(12) -0.0057(11) -0.0046(10) -0.0018(11)
C028 0.0216(12) 0.0252(13) 0.0260(14) 0.0029(11) 0.0097(11) 0.0103(11)
C029 0.0298(13) 0.0189(12) 0.0165(12) 0.0045(10) 0.0006(10) 0.0019(10)
C02A 0.0193(12) 0.0267(13) 0.0178(12) 0.0034(10) -0.0025(10) -0.0012(10)
C02B 0.0142(11) 0.0277(13) 0.0262(14) -0.0013(11) 0.0049(10) 0.0060(10)
C02C 0.0164(12) 0.0350(14) 0.0259(14) 0.0049(11) 0.0098(10) 0.0002(11)
C02D 0.0216(12) 0.0323(14) 0.0239(14) 0.0035(11) 0.0126(11) 0.0073(11)
C02E 0.0282(13) 0.0236(12) 0.0167(12) 0.0011(10) 0.0031(10) 0.0037(11)
C02F 0.0242(12) 0.0287(13) 0.0140(12) -0.0012(10) -0.0031(10) 0.0012(11)
C02G 0.0277(13) 0.0255(13) 0.0156(12) -0.0012(10) 0.0093(10) 0.0020(11)
C02H 0.0162(11) 0.0291(13) 0.0268(14) -0.0048(11) 0.0060(10) -0.0079(10)
C02I 0.0343(14) 0.0164(11) 0.0174(12) -0.0057(10) 0.0020(11) -0.0033(11)
C02J 0.0239(12) 0.0261(13) 0.0185(13) 0.0001(10) -0.0060(10) -0.0080(11)
C02K 0.0299(13) 0.0143(11) 0.0260(14) 0.0034(10) 0.0064(11) 0.0002(10)
C02L 0.0297(13) 0.0186(12) 0.0236(14) 0.0046(10) 0.0053(11) -0.0054(11)
C02M 0.0254(13) 0.0199(12) 0.0208(13) 0.0041(10) 0.0049(10) 0.0082(10)
C02N 0.0333(14) 0.0242(12) 0.0179(13) -0.0042(10) 0.0090(11) 0.0048(11)
C02O 0.0256(13) 0.0219(12) 0.0151(12) 0.0024(10) -0.0029(10) 0.0056(10)
C02P 0.0324(14) 0.0210(12) 0.0152(12) -0.0044(10) 0.0038(10) -0.0003(11)
C02Q 0.0307(13) 0.0241(13) 0.0149(12) -0.0038(10) -0.0026(10) -0.0054(11)
C02R 0.0264(13) 0.0218(12) 0.0169(12) 0.0044(10) 0.0080(10) -0.0035(10)
C02S 0.0252(12) 0.0244(12) 0.0156(12) -0.0020(10) 0.0095(10) 0.0046(10)
C02T 0.0204(12) 0.0286(13) 0.0268(14) 0.0043(11) 0.0108(11) 0.0098(11)
C02U 0.0221(12) 0.0199(12) 0.0206(13) -0.0001(10) 0.0048(10) -0.0073(10)
C02V 0.0328(14) 0.0156(11) 0.0217(13) 0.0055(10) 0.0063(11) 0.0046(10)
C02W 0.0246(13) 0.0210(12) 0.0307(15) -0.0042(11) 0.0094(11) -0.0108(11)
C02X 0.0148(11) 0.0273(13) 0.0216(13) -0.0017(10) 0.0051(10) -0.0050(10)
C02Y 0.0216(12) 0.0285(13) 0.0164(12) 0.0074(10) 0.0037(10) 0.0007(10)
C02Z 0.0279(13) 0.0216(12) 0.0197(13) 0.0057(10) 0.0053(11) -0.0013(10)
C030 0.0338(14) 0.0165(12) 0.0222(13) -0.0027(10) 0.0044(11) -0.0042(11)
C031 0.0155(11) 0.0315(14) 0.0241(14) 0.0038(11) 0.0047(10) 0.0051(10)
C032 0.0201(12) 0.0298(13) 0.0167(12) -0.0001(10) -0.0034(10) 0.0036(11)
C033 0.0213(12) 0.0276(13) 0.0200(13) -0.0035(10) 0.0095(10) 0.0018(10)
C034 0.0177(12) 0.0296(13) 0.0212(13) 0.0025(11) 0.0003(10) -0.0076(10)
C035 0.0307(13) 0.0197(12) 0.0207(13) -0.0015(10) 0.0073(11) 0.0068(11)
C036 0.0246(12) 0.0273(13) 0.0161(12) 0.0006(10) -0.0048(10) -0.0063(11)
C037 0.0360(14) 0.0190(12) 0.0182(13) -0.0062(10) 0.0074(11) 0.0037(11)
C038 0.0182(12) 0.0259(13) 0.0232(13) 0.0060(10) 0.0035(10) 0.0082(10)
C039 0.0252(13) 0.0267(13) 0.0155(12) -0.0073(10) 0.0024(10) -0.0009(11)
C03A 0.0267(13) 0.0266(13) 0.0200(13) 0.0004(10) 0.0008(11) 0.0060(11)
C03B 0.0300(13) 0.0168(12) 0.0244(14) -0.0050(10) 0.0059(11) -0.0041(10)
C03C 0.0202(12) 0.0182(11) 0.0143(12) -0.0005(9) 0.0026(9) 0.0017(10)
C03D 0.0297(13) 0.0184(12) 0.0239(14) -0.0006(10) 0.0057(11) 0.0057(11)
C03E 0.0253(13) 0.0281(13) 0.0152(12) 0.0021(10) 0.0105(10) -0.0072(11)
C03F 0.0279(13) 0.0147(11) 0.0285(14) -0.0011(10) 0.0067(11) 0.0034(10)
C03G 0.0218(12) 0.0214(12) 0.0156(12) 0.0012(10) 0.0035(10) 0.0003(10)
C03H 0.0294(13) 0.0232(12) 0.0182(13) 0.0042(10) 0.0018(11) -0.0003(11)
C03I 0.0214(12) 0.0288(13) 0.0273(14) 0.0031(11) 0.0024(11) -0.0114(11)
C03J 0.0193(12) 0.0279(13) 0.0236(13) -0.0073(11) -0.0008(10) -0.0062(10)
C03K 0.0265(13) 0.0346(14) 0.0227(14) -0.0042(11) -0.0017(11) 0.0030(12)
C03L 0.0232(12) 0.0218(12) 0.0273(14) -0.0072(11) 0.0021(11) -0.0068(10)
C03M 0.0311(14) 0.0162(11) 0.0228(13) 0.0020(10) 0.0045(11) 0.0032(10)
C03N 0.0232(12) 0.0190(11) 0.0166(12) -0.0019(10) 0.0046(10) 0.0002(10)
C03O 0.0242(13) 0.0256(13) 0.0266(14) 0.0003(11) -0.0005(11) -0.0095(11)
C03P 0.0219(12) 0.0311(14) 0.0219(13) 0.0048(11) 0.0094(11) -0.0020(11)
C03Q 0.0128(11) 0.0312(14) 0.0206(13) -0.0021(11) -0.0005(10) 0.0043(10)
C03R 0.0295(13) 0.0195(12) 0.0174(12) -0.0044(10) -0.0009(10) -0.0056(11)
C03S 0.0223(12) 0.0286(13) 0.0174(12) 0.0026(10) 0.0044(10) -0.0006(11)
C03T 0.0241(13) 0.0358(15) 0.0250(14) 0.0029(12) -0.0014(11) 0.0000(12)
C03U 0.0292(13) 0.0182(12) 0.0215(13) -0.0007(10) 0.0043(11) 0.0057(10)
C03V 0.0150(11) 0.0326(14) 0.0246(14) -0.0063(11) -0.0020(10) -0.0041(11)
C03W 0.0134(11) 0.0331(14) 0.0271(14) 0.0061(11) 0.0028(10) -0.0018(10)
C03X 0.0214(12) 0.0263(13) 0.0279(14) 0.0056(11) 0.0060(11) -0.0069(11)
C03Y 0.0317(14) 0.0193(12) 0.0229(14) -0.0017(10) 0.0010(11) -0.0058(11)
C03Z 0.0314(14) 0.0179(12) 0.0263(14) 0.0027(10) 0.0079(11) -0.0069(11)
C040 0.0207(12) 0.0323(14) 0.0290(14) -0.0017(11) 0.0050(11) 0.0018(11)
C041 0.0289(14) 0.0292(14) 0.0380(16) 0.0084(12) 0.0121(12) 0.0100(12)
C042 0.0269(14) 0.0540(19) 0.0248(15) -0.0105(13) 0.0020(12) -0.0093(14)
C043 0.0462(17) 0.0391(16) 0.0227(14) -0.0102(12) 0.0150(13) -0.0199(14)
C044 0.0319(15) 0.0291(14) 0.0420(18) -0.0017(13) 0.0120(13) -0.0056(12)

loop_
_atom_type_symbol
_atom_type_description
_atom_type_scat_dispersion_real
_atom_type_scat_dispersion_imag
_atom_type_scat_source
C C 0.0181 0.0091 'International Tables Vol C Tables 4.2.6.8 and 6.1.1.4'
H H 0.0000 0.0000 'International Tables Vol C Tables 4.2.6.8 and 6.1.1.4'
O O 0.0492 0.0322 'International Tables Vol C Tables 4.2.6.8 and 6.1.1.4'
S S 0.3331 0.5567 'International Tables Vol C Tables 4.2.6.8 and 6.1.1.4'

loop_
_geom_angle_atom_site_label_1
_geom_angle_atom_site_label_2
_geom_angle_atom_site_label_3
_geom_angle
C043 S01 C024 92.12(14)
C041 S02 C03S 93.10(13)
C02Y O003 C044 117.7(2)
C00O O004 C040 118.2(2)
C03S C005 H005 127.0
C03S C005 C03T 106.0(2)
C03T C005 H005 127.0
C00H C006 C00J 119.2(2)
C00H C006 C01Q 123.3(2)
C00J C006 C01Q 108.6(2)
C00C C007 C00N 108.2(2)
C018 C007 C00C 121.0(2)
C018 C007 C00N 119.9(2)
C00B C008 C03G 125.7(2)
C00B C008 C03N 114.80(19)
C00I C008 C00B 104.82(19)
C00I C008 C03G 127.4(2)
C00I C008 C03N 115.5(2)
C03G C008 C03N 58.14(15)
C00W C009 C01H 121.0(2)
C00W C009 C01V 119.6(2)
C01H C009 C01V 108.2(2)
C00F C00A C00H 120.6(2)
C00F C00A C022 119.9(2)
C022 C00A C00H 107.6(2)
C00G C00B C008 108.4(2)
C01H C00B C008 123.5(2)
C01H C00B C00G 119.1(2)
C007 C00C C03C 108.3(2)
C01C C00C C007 119.3(2)
C01C C00C C03C 123.2(2)
C00N C00D C01E 119.6(2)
C00N C00D C02O 119.8(2)
C01E C00D C02O 108.8(2)
C016 C00E C02X 108.7(2)
C03Q C00E C016 120.9(2)
C03Q C00E C02X 119.3(2)
C00A C00F C00N 119.9(2)
C00A C00F C03C 123.2(2)
C00N C00F C03C 108.3(2)
C00B C00G C00Z 108.2(2)
C02S C00G C00B 121.4(2)
C02S C00G C00Z 120.0(2)
C006 C00H C00A 121.1(2)
C006 C00H C01M 119.8(2)
C01M C00H C00A 107.5(2)
C00Z C00I C008 108.5(2)
C02A C00I C008 123.5(2)
C02A C00I C00Z 119.3(2)
C006 C00J C012 108.2(2)
C019 C00J C006 121.2(2)
C019 C00J C012 120.1(2)
C00Y C00K C029 120.1(2)
C00Y C00K C02R 119.9(2)
C029 C00K C02R 107.9(2)
C00S C00L H00L 119.3
C01Z C00L H00L 119.3
C01Z C00L C00S 121.3(2)
C01A C00M C01B 107.9(2)
C026 C00M C01A 120.1(2)
C026 C00M C01B 120.1(2)
C00D C00N C007 119.9(2)
C00D C00N C00F 120.6(2)
C00F C00N C007 108.8(2)
O004 C00O C03A 124.2(2)
O004 C00O C03H 115.9(2)
C03A C00O C03H 119.9(2)
C033 C00P C010 119.9(2)
C033 C00P C03D 119.8(2)
C03D C00P C010 107.9(2)
C00V C00Q C02A 121.1(2)
C00V C00Q C031 119.7(2)
C031 C00Q C02A 107.2(2)
C018 C00R C02R 108.3(2)
C02U C00R C018 119.2(2)
C02U C00R C02R 120.4(2)
C00L C00S C03G 120.6(2)
C014 C00S C00L 118.1(2)
C014 C00S C03G 121.2(2)
C02G C00T C00Y 119.5(2)
C02G C00T C039 119.7(2)
C039 C00T C00Y 108.6(2)
C015 C00U C01N 119.5(2)
C015 C00U C03N 123.6(2)
C01N C00U C03N 108.0(2)
C00Q C00V C03N 123.2(2)
C00Q C00V C03U 119.5(2)
C03U C00V C03N 108.1(2)
C009 C00W C028 120.4(2)
C009 C00W C02S 119.3(2)
C02S C00W C028 107.6(2)
C01Y C00X C01O 120.6(2)
C02E C00X C01O 121.1(2)
C02E C00X C01Y 118.2(2)
C00K C00Y C00T 120.5(2)
C00K C00Y C02F 119.8(2)
C02F C00Y C00T 107.4(2)
C00I C00Z C00G 108.7(2)
C02Q C00Z C00G 119.9(2)
C02Q C00Z C00I 121.3(2)
C00P C010 C03B 107.9(2)
C039 C010 C00P 119.9(2)
C039 C010 C03B 120.4(2)
C012 C011 C01Q 108.3(2)
C016 C011 C012 119.2(2)
C016 C011 C01Q 123.4(2)
C011 C012 C00J 108.6(2)
C01L C012 C00J 120.1(2)
C01L C012 C011 121.1(2)
C01P C013 C038 108.3(2)
C01V C013 C01P 119.6(2)
C01V C013 C038 120.4(2)
C00S C014 H014 119.5
C017 C014 C00S 121.0(2)
C017 C014 H014 119.5
C00U C015 C01H 120.9(2)
C00U C015 C034 120.0(2)
C034 C015 C01H 107.3(2)
C00E C016 C01C 107.8(2)
C011 C016 C00E 120.0(2)
C011 C016 C01C 120.6(2)
C014 C017 H017 119.9
C014 C017 C02Y 120.2(2)
C02Y C017 H017 119.9
C007 C018 C00R 119.9(2)
C007 C018 C029 120.2(2)
C00R C018 C029 108.0(2)
C00J C019 C01U 119.3(2)
C00J C019 C02V 119.9(2)
C01U C019 C02V 108.3(2)
C00M C01A C01D 108.2(2)
C01I C01A C00M 119.9(2)
C01I C01A C01D 119.6(2)
C00M C01B C01R 108.0(2)
C03P C01B C00M 120.1(2)
C03P C01B C01R 119.8(2)
C00C C01C C016 121.3(2)
C00C C01C C02U 119.9(2)
C02U C01C C016 107.2(2)
C01R C01D C01A 108.0(2)
C023 C01D C01A 120.5(2)
C023 C01D C01R 119.9(2)
C00D C01E C01X 107.6(2)
C022 C01E C00D 119.7(2)
C022 C01E C01X 119.9(2)
C022 C01F C01M 108.3(2)
C02H C01F C01M 119.4(2)
C02H C01F C022 120.3(2)
C021 C01G C01L 107.6(2)
C02V C01G C01L 120.4(2)
C02V C01G C021 120.2(2)
C009 C01H C015 107.6(2)
C00B C01H C009 119.9(2)
C00B C01H C015 120.7(2)
C01A C01I C02P 120.0(2)
C01A C01I C036 120.0(2)
C02P C01I C036 108.4(2)
C02B C01J C01S 120.4(2)
C02B C01J C033 120.3(2)
C033 C01J C01S 107.9(2)
C02T C01K C02N 108.7(2)
C03U C01K C02N 120.0(2)
C03U C01K C02T 119.3(2)
C012 C01L C01G 119.8(2)
C012 C01L C03Q 119.7(2)
C03Q C01L C01G 108.5(2)
C01F C01M C00H 108.2(2)
C01U C01M C00H 120.5(2)
C01U C01M C01F 120.5(2)
C03R C01N C00U 121.1(2)
C03R C01N C03U 120.0(2)
C03U C01N C00U 108.3(2)
C00X C01O C01Q 115.4(2)
C00X C01O C03C 116.0(2)
C01Q C01O C03C 64.30(15)
C024 C01O C00X 115.8(2)
C024 C01O C01Q 118.4(2)
C024 C01O C03C 117.1(2)
C013 C01P C023 107.7(2)
C036 C01P C013 120.1(2)
C036 C01P C023 120.2(2)
C006 C01Q C011 105.0(2)
C006 C01Q C01O 125.2(2)
C006 C01Q C03C 115.12(19)
C011 C01Q C01O 127.7(2)
C011 C01Q C03C 115.5(2)
C01O C01Q C03C 57.86(15)
C01D C01R C01B 108.0(2)
C02Z C01R C01B 119.7(2)
C02Z C01R C01D 120.3(2)
C02X C01S C01J 119.6(2)
C02X C01S C03E 120.0(2)
C03E C01S C01J 108.3(2)
C034 C01T C036 119.5(2)
C034 C01T C03R 119.9(2)
C03R C01T C036 108.0(2)
C019 C01U C03Z 108.0(2)
C01M C01U C019 119.9(2)
C01M C01U C03Z 120.2(2)
C013 C01V C009 119.8(2)
C013 C01V C034 120.2(2)
C034 C01V C009 108.5(2)
C02M C01W C023 119.6(2)
C02M C01W C038 120.4(2)
C038 C01W C023 107.7(2)
C032 C01X C01E 107.9(2)
C03V C01X C01E 120.4(2)
C03V C01X C032 120.3(2)
C00X C01Y H01Y 119.6
C03H C01Y C00X 120.8(2)
C03H C01Y H01Y 119.6
C00L C01Z H01Z 120.4
C00L C01Z C02Y 119.2(2)
C02Y C01Z H01Z 120.4
C025 C020 C02A 108.2(2)
C02J C020 C025 120.1(2)
C02J C020 C02A 120.6(2)
C01G C021 C02B 108.2(2)
C03D C021 C01G 119.7(2)
C03D C021 C02B 119.3(2)
C01E C022 C00A 120.3(2)
C01E C022 C01F 119.7(2)
C01F C022 C00A 108.5(2)
C01D C023 C01P 119.4(2)
C01D C023 C01W 120.0(2)
C01P C023 C01W 108.2(2)
C01O C024 S01 120.23(19)
C03K C024 S01 110.2(2)
C03K C024 C01O 129.6(2)
C020 C025 C031 108.5(2)
C03W C025 C020 120.1(2)
C03W C025 C031 119.9(2)
C00M C026 C02D 119.8(2)
C00M C026 C02N 119.9(2)
C02D C026 C02N 107.9(2)
C02F C027 C039 107.2(2)
C03J C027 C02F 120.4(2)
C03J C027 C039 120.1(2)
C035 C028 C00W 108.0(2)
C038 C028 C00W 120.0(2)
C038 C028 C035 119.8(2)
C00K C029 C018 108.0(2)
C02O C029 C00K 120.3(2)
C02O C029 C018 119.7(2)
C00I C02A C00Q 120.6(2)
C00I C02A C020 119.9(2)
C020 C02A C00Q 107.8(2)
C01J C02B C021 120.2(2)
C01J C02B C03Q 120.0(2)
C021 C02B C03Q 107.6(2)
C02D C02C C03P 119.7(2)
C02D C02C C03W 120.1(2)
C03W C02C C03P 108.2(2)
C026 C02D C02T 108.0(2)
C02C C02D C026 120.4(2)
C02C C02D C02T 119.5(2)
C00X C02E H02E 119.4
C00X C02E C03A 121.2(2)
C03A C02E H02E 119.4
C00Y C02F C027 108.9(2)
C032 C02F C00Y 120.0(2)
C032 C02F C027 119.4(2)
C00T C02G C033 120.0(2)
C00T C02G C03E 120.0(2)
C033 C02G C03E 108.0(2)
C01F C02H C02W 119.9(2)
C01F C02H C03V 119.7(2)
C02W C02H C03V 108.1(2)
C02Q C02I C03Y 107.8(2)
C037 C02I C02Q 120.3(2)
C037 C02I C03Y 119.3(2)
C020 C02J C02Q 119.6(2)
C020 C02J C03O 119.7(2)
C02Q C02J C03O 108.0(2)
C03F C02K C02V 119.7(2)
C03F C02K C03Z 120.0(2)
C03Z C02K C02V 108.1(2)
C02Z C02L C030 107.9(2)
C03X C02L C02Z 120.1(2)
C03X C02L C030 119.8(2)
C01W C02M C02Z 120.7(2)
C01W C02M C03M 119.9(2)
C02Z C02M C03M 107.7(2)
C01K C02N C026 107.8(2)
C02P C02N C01K 120.2(2)
C02P C02N C026 119.8(2)
C029 C02O C00D 120.5(2)
C029 C02O C032 119.9(2)
C032 C02O C00D 107.7(2)
C01I C02P C03R 107.8(2)
C02N C02P C01I 120.3(2)
C02N C02P C03R 119.5(2)
C00Z C02Q C02I 119.9(2)
C00Z C02Q C02J 119.3(2)
C02J C02Q C02I 108.7(2)
C00R C02R C00K 107.8(2)
C03E C02R C00K 120.2(2)
C03E C02R C00R 119.9(2)
C00G C02S C00W 119.2(2)
C00G C02S C037 120.1(2)
C00W C02S C037 108.6(2)
C01K C02T C02D 107.7(2)
C031 C02T C01K 119.9(2)
C031 C02T C02D 120.3(2)
C00R C02U C01C 120.7(2)
C00R C02U C02X 119.2(2)
C02X C02U C01C 108.8(2)
C01G C02V C019 119.7(2)
C01G C02V C02K 120.4(2)
C02K C02V C019 107.5(2)
C02H C02W C03L 108.0(2)
C03Z C02W C02H 120.6(2)
C03Z C02W C03L 119.9(2)
C01S C02X C00E 120.7(2)
C01S C02X C02U 120.4(2)
C02U C02X C00E 107.5(2)
O003 C02Y C017 115.5(2)
O003 C02Y C01Z 124.4(2)
C017 C02Y C01Z 120.2(2)
C01R C02Z C02L 120.3(2)
C01R C02Z C02M 119.5(2)
C02L C02Z C02M 108.4(2)
C03M C030 C02L 108.1(2)
C03Y C030 C02L 120.0(2)
C03Y C030 C03M 119.8(2)
C025 C031 C00Q 108.2(2)
C02T C031 C00Q 120.3(2)
C02T C031 C025 119.8(2)
C02F C032 C01X 119.9(2)
C02F C032 C02O 119.8(2)
C02O C032 C01X 108.1(2)
C00P C033 C01J 119.9(2)
C00P C033 C02G 120.0(2)
C01J C033 C02G 108.1(2)
C01T C034 C015 120.1(2)
C01T C034 C01V 120.3(2)
C01V C034 C015 108.4(2)
C028 C035 C037 108.3(2)
C03M C035 C028 120.6(2)
C03M C035 C037 119.2(2)
C01I C036 C01T 107.7(2)
C01P C036 C01I 120.3(2)
C01P C036 C01T 120.2(2)
C02I C037 C02S 119.8(2)
C02I C037 C035 120.8(2)
C035 C037 C02S 107.6(2)
C013 C038 C01W 108.1(2)
C028 C038 C013 119.7(2)
C028 C038 C01W 120.0(2)
C00T C039 C027 107.9(2)
C010 C039 C00T 120.5(2)
C010 C039 C027 119.6(2)
C00O C03A H03A 120.3
C02E C03A C00O 119.4(2)
C02E C03A H03A 120.3
C03F C03B C010 108.1(2)
C03L C03B C010 119.6(2)
C03L C03B C03F 120.3(2)
C00C C03C C01O 127.2(2)
C00C C03C C01Q 115.30(19)
C00F C03C C00C 105.1(2)
C00F C03C C01O 125.5(2)
C00F C03C C01Q 115.7(2)
C01O C03C C01Q 57.84(15)
C00P C03D C03F 108.3(2)
C021 C03D C00P 120.6(2)
C021 C03D C03F 120.0(2)
C01S C03E C02G 107.7(2)
C02R C03E C01S 120.1(2)
C02R C03E C02G 119.9(2)
C02K C03F C03B 119.8(2)
C02K C03F C03D 120.0(2)
C03B C03F C03D 107.7(2)
C008 C03G C03N 63.93(15)
C00S C03G C008 117.0(2)
C00S C03G C03N 116.9(2)
C03S C03G C008 117.9(2)
C03S C03G C00S 115.9(2)
C03S C03G C03N 115.1(2)
C00O C03H H03H 119.8
C01Y C03H C00O 120.4(2)
C01Y C03H H03H 119.8
C03O C03I C03W 120.0(2)
C03O C03I C03X 120.3(2)
C03X C03I C03W 107.7(2)
C027 C03J C03L 120.1(2)
C027 C03J C03V 120.2(2)
C03V C03J C03L 107.6(2)
C024 C03K H03K 123.3
C024 C03K C042 113.5(3)
C042 C03K H03K 123.3
C02W C03L C03J 108.2(2)
C03B C03L C02W 119.8(2)
C03B C03L C03J 120.1(2)
C030 C03M C02M 108.0(2)
C035 C03M C02M 119.2(2)
C035 C03M C030 120.6(2)
C00U C03N C008 115.7(2)
C00U C03N C00V 105.4(2)
C00U C03N C03G 125.9(2)
C00V C03N C008 115.2(2)
C00V C03N C03G 126.4(2)
C03G C03N C008 57.93(15)
C03I C03O C02J 120.2(2)
C03I C03O C03Y 119.9(2)
C03Y C03O C02J 107.7(2)
C01B C03P C02C 119.9(2)
C01B C03P C03X 120.2(2)
C02C C03P C03X 107.7(2)
C00E C03Q C01L 119.2(2)
C00E C03Q C02B 120.1(2)
C01L C03Q C02B 108.2(2)
C01N C03R C01T 119.2(2)
C01N C03R C02P 120.2(2)
C01T C03R C02P 108.1(2)
C005 C03S S02 112.62(17)
C005 C03S C03G 127.9(2)
C03G C03S S02 119.41(19)
C005 C03T H03T 122.2
C041 C03T C005 115.6(2)
C041 C03T H03T 122.2
C00V C03U C01N 108.8(2)
C01K C03U C00V 121.3(2)
C01K C03U C01N 120.0(2)
C01X C03V C02H 120.0(2)
C01X C03V C03J 119.8(2)
C02H C03V C03J 108.2(2)
C025 C03W C02C 120.4(2)
C025 C03W C03I 119.9(2)
C02C C03W C03I 108.1(2)
C02L C03X C03I 120.0(2)
C02L C03X C03P 119.9(2)
C03I C03X C03P 108.2(2)
C02I C03Y C03O 107.9(2)
C030 C03Y C02I 120.4(2)
C030 C03Y C03O 119.9(2)
C02K C03Z C01U 108.0(2)
C02W C03Z C01U 119.5(2)
C02W C03Z C02K 120.2(2)
O004 C040 H04A 109.5
O004 C040 H04B 109.5
O004 C040 H04C 109.5
H04A C040 H04B 109.5
H04A C040 H04C 109.5
H04B C040 H04C 109.5
S02 C041 H041 123.7
C03T C041 S02 112.5(2)
C03T C041 H041 123.7
C03K C042 H042 124.1
C043 C042 C03K 111.8(3)
C043 C042 H042 124.1
S01 C043 H043 123.8
C042 C043 S01 112.4(2)
C042 C043 H043 123.8
O003 C044 H04D 109.5
O003 C044 H04E 109.5
O003 C044 H04F 109.5
H04D C044 H04E 109.5
H04D C044 H04F 109.5
H04E C044 H04F 109.5

loop_
_geom_bond_atom_site_label_1
_geom_bond_atom_site_label_2
_geom_bond_distance
S01 C024 1.725(3)
S01 C043 1.698(3)
S02 C03S 1.708(3)
S02 C041 1.684(3)
O003 C02Y 1.371(3)
O003 C044 1.411(3)
O004 C00O 1.367(3)
O004 C040 1.440(3)
C005 H005 0.9300
C005 C03S 1.460(3)
C005 C03T 1.469(3)
C006 C00H 1.381(4)
C006 C00J 1.440(4)
C006 C01Q 1.485(3)
C007 C00C 1.441(3)
C007 C00N 1.450(4)
C007 C018 1.391(3)
C008 C00B 1.490(3)
C008 C00I 1.483(3)
C008 C03G 1.526(3)
C008 C03N 1.618(3)
C009 C00W 1.391(4)
C009 C01H 1.443(4)
C009 C01V 1.453(4)
C00A C00F 1.381(4)
C00A C00H 1.471(4)
C00A C022 1.445(4)
C00B C00G 1.441(3)
C00B C01H 1.381(4)
C00C C01C 1.383(3)
C00C C03C 1.491(3)
C00D C00N 1.393(4)
C00D C01E 1.439(4)
C00D C02O 1.449(4)
C00E C016 1.441(4)
C00E C02X 1.451(4)
C00E C03Q 1.396(4)
C00F C00N 1.435(3)
C00F C03C 1.485(3)
C00G C00Z 1.445(4)
C00G C02S 1.395(4)
C00H C01M 1.450(4)
C00I C00Z 1.438(4)
C00I C02A 1.385(4)
C00J C012 1.449(4)
C00J C019 1.390(4)
C00K C00Y 1.386(4)
C00K C029 1.444(4)
C00K C02R 1.451(4)
C00L H00L 0.9300
C00L C00S 1.399(4)
C00L C01Z 1.387(4)
C00M C01A 1.447(4)
C00M C01B 1.450(4)
C00M C026 1.390(4)
C00O C03A 1.387(4)
C00O C03H 1.388(4)
C00P C010 1.449(4)
C00P C033 1.392(4)
C00P C03D 1.442(4)
C00Q C00V 1.384(4)
C00Q C02A 1.470(4)
C00Q C031 1.454(4)
C00R C018 1.438(4)
C00R C02R 1.447(4)
C00R C02U 1.394(4)
C00S C014 1.393(4)
C00S C03G 1.510(3)
C00T C00Y 1.450(4)
C00T C02G 1.396(4)
C00T C039 1.445(4)
C00U C015 1.372(4)
C00U C01N 1.446(4)
C00U C03N 1.480(3)
C00V C03N 1.487(3)
C00V C03U 1.433(4)
C00W C028 1.456(4)
C00W C02S 1.438(4)
C00X C01O 1.511(3)
C00X C01Y 1.406(4)
C00X C02E 1.385(4)
C00Y C02F 1.447(4)
C00Z C02Q 1.398(4)
C010 C039 1.388(4)
C010 C03B 1.451(4)
C011 C012 1.441(4)
C011 C016 1.387(4)
C011 C01Q 1.488(3)
C012 C01L 1.393(4)
C013 C01P 1.446(4)
C013 C01V 1.399(4)
C013 C038 1.449(4)
C014 H014 0.9300
C014 C017 1.380(4)
C015 C01H 1.476(4)
C015 C034 1.455(4)
C016 C01C 1.468(4)
C017 H017 0.9300
C017 C02Y 1.385(4)
C018 C029 1.451(4)
C019 C01U 1.433(4)
C019 C02V 1.463(4)
C01A C01D 1.452(4)
C01A C01I 1.391(4)
C01B C01R 1.456(4)
C01B C03P 1.388(4)
C01C C02U 1.450(3)
C01D C01R 1.445(4)
C01D C023 1.392(4)
C01E C01X 1.456(4)
C01E C022 1.392(4)
C01F C01M 1.448(4)
C01F C022 1.443(4)
C01F C02H 1.404(4)
C01G C01L 1.453(4)
C01G C021 1.451(4)
C01G C02V 1.385(4)
C01I C02P 1.442(4)
C01I C036 1.450(4)
C01J C01S 1.451(4)
C01J C02B 1.381(4)
C01J C033 1.449(4)
C01K C02N 1.443(4)
C01K C02T 1.432(4)
C01K C03U 1.398(4)
C01L C03Q 1.440(4)
C01M C01U 1.386(4)
C01N C03R 1.386(4)
C01N C03U 1.443(4)
C01O C01Q 1.516(3)
C01O C024 1.492(3)
C01O C03C 1.517(3)
C01P C023 1.452(4)
C01P C036 1.385(4)
C01Q C03C 1.614(3)
C01R C02Z 1.393(4)
C01S C02X 1.387(4)
C01S C03E 1.447(4)
C01T C034 1.389(4)
C01T C036 1.456(4)
C01T C03R 1.442(4)
C01U C03Z 1.456(4)
C01V C034 1.436(4)
C01W C023 1.454(4)
C01W C02M 1.388(4)
C01W C038 1.448(4)
C01X C032 1.452(4)
C01X C03V 1.380(4)
C01Y H01Y 0.9300
C01Y C03H 1.359(4)
C01Z H01Z 0.9300
C01Z C02Y 1.391(4)
C020 C025 1.443(4)
C020 C02A 1.450(4)
C020 C02J 1.394(4)
C021 C02B 1.454(4)
C021 C03D 1.395(4)
C024 C03K 1.373(4)
C025 C031 1.446(4)
C025 C03W 1.395(4)
C026 C02D 1.442(4)
C026 C02N 1.450(4)
C027 C02F 1.450(4)
C027 C039 1.461(4)
C027 C03J 1.382(4)
C028 C035 1.442(4)
C028 C038 1.391(4)
C029 C02O 1.383(4)
C02B C03Q 1.454(4)
C02C C02D 1.394(4)
C02C C03P 1.451(4)
C02C C03W 1.442(4)
C02D C02T 1.458(4)
C02E H02E 0.9300
C02E C03A 1.386(4)
C02F C032 1.396(4)
C02G C033 1.448(4)
C02G C03E 1.457(4)
C02H C02W 1.446(4)
C02H C03V 1.448(4)
C02I C02Q 1.446(4)
C02I C037 1.389(4)
C02I C03Y 1.455(4)
C02J C02Q 1.439(4)
C02J C03O 1.458(4)
C02K C02V 1.449(4)
C02K C03F 1.395(4)
C02K C03Z 1.446(4)
C02L C02Z 1.440(4)
C02L C030 1.452(4)
C02L C03X 1.393(4)
C02M C02Z 1.444(4)
C02M C03M 1.455(4)
C02N C02P 1.390(4)
C02O C032 1.446(4)
C02P C03R 1.457(4)
C02R C03E 1.384(4)
C02S C037 1.449(4)
C02T C031 1.393(4)
C02U C02X 1.448(4)
C02W C03L 1.450(4)
C02W C03Z 1.389(4)
C030 C03M 1.440(4)
C030 C03Y 1.390(4)
C035 C037 1.444(4)
C035 C03M 1.402(4)
C03A H03A 0.9300
C03B C03F 1.444(4)
C03B C03L 1.395(4)
C03D C03F 1.451(4)
C03G C03N 1.529(3)
C03G C03S 1.494(3)
C03H H03H 0.9300
C03I C03O 1.383(4)
C03I C03W 1.455(4)
C03I C03X 1.448(4)
C03J C03L 1.452(4)
C03J C03V 1.451(4)
C03K H03K 0.9300
C03K C042 1.413(4)
C03O C03Y 1.456(4)
C03P C03X 1.449(4)
C03T H03T 0.9300
C03T C041 1.351(4)
C040 H04A 0.9600
C040 H04B 0.9600
C040 H04C 0.9600
C041 H041 0.9300
C042 H042 0.9300
C042 C043 1.364(5)
C043 H043 0.9300
C044 H04D 0.9600
C044 H04E 0.9600
C044 H04F 0.9600
